data_7710078
loop_
_publ_author_name
'Li, Yu-Kong'
'Ying, Ting-Ting'
'Zhang, Hao'
'Tan, Yu-Hui'
'Tang, Yun-Zhi'
'Wang, Fang-Xin'
'Wan, Ming-Yang'

_publ_section_title
;
 Unusual symmetry breaking in high-temperature enantiomeric ferroelectrics
 with large spontaneous polarization
;
_journal_name_full 'Dalton Transactions'
_journal_paper_doi 10.1039/D2DT00592A
_journal_year 2022
_chemical_formula_moiety 'Cd2 Cl8, 4(C9 H14 N)'
_chemical_formula_sum 'C36 H56 Cd2 Cl8 N4'
_chemical_formula_weight 1053.24
_chemical_name_systematic 1
_space_group_crystal_system triclinic
_space_group_IT_number 1
_space_group_name_Hall 'P 1'
_space_group_name_H-M_alt 'P 1'
_atom_sites_solution_hydrogens geom
_audit_creation_date 2022-03-19
_audit_creation_method
;
Olex2 1.3
(compiled 2020.11.12 svn.r5f609507 for OlexSys, GUI svn.r6408)
;
_audit_update_record
;
2022-03-19 deposited with the CCDC.	2022-03-31 downloaded from the CCDC.
;
_cell_angle_alpha 94.1890(10)
_cell_angle_beta 97.9310(10)
_cell_angle_gamma 90.9170(10)
_cell_formula_units_Z 1
_cell_length_a 7.78440(10)
_cell_length_b 7.80520(10)
_cell_length_c 18.2463(2)
_cell_measurement_reflns_used 16575
_cell_measurement_temperature 360.0(4)
_cell_measurement_theta_max 29.7860
_cell_measurement_theta_min 2.2460
_cell_volume 1094.70(2)
_computing_cell_refinement 'CrysAlisPro 1.171.40.39a (Rigaku OD, 2019)'
_computing_data_collection 'CrysAlisPro 1.171.40.39a (Rigaku OD, 2019)'
_computing_data_reduction 'CrysAlisPro 1.171.40.39a (Rigaku OD, 2019)'
_computing_molecular_graphics 'Olex2 1.3 (Dolomanov et al., 2009)'
_computing_publication_material 'Olex2 1.3 (Dolomanov et al., 2009)'
_computing_structure_refinement 'SHELXL 2018/3 (Sheldrick, 2015)'
_computing_structure_solution 'ShelXS (Sheldrick, 2008)'
_diffrn_ambient_temperature 360(2)
_diffrn_detector_area_resol_mean 10.0000
_diffrn_detector_type HyPix
_diffrn_measured_fraction_theta_full 1.000
_diffrn_measured_fraction_theta_max 0.859
_diffrn_measurement_details
;
List of Runs (angles in degrees, time in seconds):

  # Type    Start    End  Width  t~exp~   \w     \q     \k     \f   Frames
#--------------------------------------------------------------------------
  1  \w     12.00  52.00   0.50    0.05    --    8.00-115.00 161.91   80
  2  \w    -51.00 -25.00   0.50    0.05    --    8.30 -37.00  90.00   52
  3  \w     45.00  72.00   0.50    0.05    --    8.30  77.00 -90.00   54
  4  \w    -10.00  43.00   0.50    0.05    --    8.30 -99.00-150.00  106
  5  \w     -8.00  18.00   0.50    0.05    --    8.30  77.00 -90.00   52
  6  \w     -3.00  23.00   0.50    0.05    --    8.30 -37.00  90.00   52
  7  \w    -17.00  43.00   0.50    0.05    --    8.30 -99.00  90.00  120
  8  \w    -64.00  23.00   0.50    0.05    --    8.30 -37.00   0.00  174
  9  \w     -8.00  43.00   0.50    0.05    --    8.30 -99.00 -60.00  102
 10  \w    -80.00   3.00   0.50    0.05    --   -8.69 -77.00 -90.00  166
 11  \w    -24.00  18.00   0.50    0.05    --   -8.69  37.00 -60.00   84
 12  \w    -73.00 -24.00   0.50    0.05    --   -8.69 -57.00   0.00   98
 13  \w    -80.00   2.00   0.50    0.05    --   -8.69 -77.00  90.00  164
 14  \w    -72.00   3.00   0.50    0.05    --   -8.69 -37.00  90.00  150
 15  \w    -24.00  60.00   0.50    0.05    --   -8.69  37.00-150.00  168
;
_diffrn_measurement_device 'four-circle diffractometer'
_diffrn_measurement_device_type 'XtaLAB Synergy R, HyPix'
_diffrn_measurement_method '\w scans'
_diffrn_radiation_type MoK\a
_diffrn_radiation_wavelength 0.71073
_diffrn_reflns_av_R_equivalents 0.0265
_diffrn_reflns_av_unetI/netI 0.0323
_diffrn_reflns_Laue_measured_fraction_full 1.000
_diffrn_reflns_Laue_measured_fraction_max 0.859
_diffrn_reflns_limit_h_max 11
_diffrn_reflns_limit_h_min -11
_diffrn_reflns_limit_k_max 11
_diffrn_reflns_limit_k_min -10
_diffrn_reflns_limit_l_max 26
_diffrn_reflns_limit_l_min -26
_diffrn_reflns_number 31044
_diffrn_reflns_point_group_measured_fraction_full 0.980
_diffrn_reflns_point_group_measured_fraction_max 0.791
_diffrn_reflns_theta_full 25.242
_diffrn_reflns_theta_max 31.744
_diffrn_reflns_theta_min 2.260
_exptl_absorpt_coefficient_mu 1.490
_exptl_absorpt_correction_T_max 1.00000
_exptl_absorpt_correction_T_min 0.86906
_exptl_absorpt_correction_type multi-scan
_exptl_absorpt_process_details
;
CrysAlisPro 1.171.40.39a (Rigaku Oxford Diffraction, 2019)
Empirical absorption correction using spherical harmonics,
 implemented in SCALE3 ABSPACK scaling algorithm.
;
_exptl_crystal_colour 'clear light colourless'
_exptl_crystal_colour_lustre clear
_exptl_crystal_colour_modifier light
_exptl_crystal_colour_primary colourless
_exptl_crystal_density_diffrn 1.598
_exptl_crystal_description block
_exptl_crystal_F_000 532
_exptl_crystal_size_max 0.15
_exptl_crystal_size_mid 0.12
_exptl_crystal_size_min 0.09
_refine_diff_density_max 0.946
_refine_diff_density_min -0.397
_refine_diff_density_rms 0.058
_refine_ls_abs_structure_details
;
 Flack x determined using 3906 quotients [(I+)-(I-)]/[(I+)+(I-)]
 (Parsons, Flack and Wagner, Acta Cryst. B69 (2013) 249-259).
;
_refine_ls_abs_structure_Flack -0.022(14)
_refine_ls_extinction_method none
_refine_ls_goodness_of_fit_ref 1.069
_refine_ls_hydrogen_treatment constr
_refine_ls_matrix_type full
_refine_ls_number_parameters 447
_refine_ls_number_reflns 11780
_refine_ls_number_restraints 130
_refine_ls_restrained_S_all 1.097
_refine_ls_R_factor_all 0.0434
_refine_ls_R_factor_gt 0.0327
_refine_ls_shift/su_max 0.000
_refine_ls_shift/su_mean 0.000
_refine_ls_structure_factor_coef Fsqd
_refine_ls_weighting_details 'w=1/[\s^2^(Fo^2^)+(0.0329P)^2^+0.2347P] where P=(Fo^2^+2Fc^2^)/3'
_refine_ls_weighting_scheme calc
_refine_ls_wR_factor_gt 0.0774
_refine_ls_wR_factor_ref 0.0819
_reflns_Friedel_coverage 0.842
_reflns_Friedel_fraction_full 0.961
_reflns_Friedel_fraction_max 0.723
_reflns_number_gt 9463
_reflns_number_total 11780
_reflns_threshold_expression 'I > 2\s(I)'
_cod_data_source_file d2dt00592a2.cif
_cod_data_source_block l_htp
_cod_database_code 7710078
_shelx_shelxl_version_number 2018/3
_shelx_space_group_comment
;
The symmetry employed for this shelxl refinement is uniquely defined
by the following loop, which should always be used as a source of
symmetry information in preference to the above space-group names.
They are only intended as comments.
;
_shelx_estimated_absorpt_t_max 0.878
_shelx_estimated_absorpt_t_min 0.807
_olex2_refinement_description
;
1. Fixed Uiso
 At 1.2 times of:
  All C(H) groups, All C(H,H) groups, All N(H,H,H) groups
 At 1.5 times of:
  All C(H,H,H) groups
2. Restrained distances
 N4-C9
 1.5 with sigma of 0.02
3. Uiso/Uaniso restraints and constraints
C4 \\sim C9 \\sim N4 \\sim C7 \\sim C6 \\sim C8 \\sim C1 \\sim C5 \\sim C2
\\sim C3: within 2A with sigma of 0.01 and sigma for terminal atoms of 0.02
within 2A
4. Rigid body (RIGU) restrains
 N4, C9, C7, H7, C6, C8, C1, C5, H8A, H8B, H8C, C2, H1, H5, C4, H2, C3, H4, H3
 with sigma for 1-2 distances of 0.001 and sigma for 1-3 distances of 0.001
5.a Ternary CH refined with riding coordinates:
 C35(H35), C26(H26), C7(H7), C17(H17)
5.b Secondary CH2 refined with riding coordinates:
 C28(H28A,H28B), C37(H37A,H37B), C18(H18A,H18B), C9(H9A,H9B)
5.c Aromatic/amide H refined with riding coordinates:
 C25(H25), C24(H24), C33(H33), C34(H34), C30(H30), C32(H32), C31(H31),
 C23(H23), C22(H22), C21(H21), C11(H11), C2(H2), C1(H1), C5(H5), C4(H4), C3(H3),
  C12(H12), C13(H13), C16(H16), C14(H14)
5.d Fitted hexagon refined as free rotating group:
 C2(C1,C6,C5,C4,C3)
5.e Idealised Me refined as rotating group:
 C36(H36A,H36B,H36C), N2(H2A,H2B,H2C), N1(H1A,H1B,H1C), C27(H27A,H27B,H27C),
 N4(H4A,H4B,H4C), N3(H3A,H3B,H3C), C19(H19A,H19B,H19C), C8(H8A,H8B,H8C)
;
_olex2_submission_special_instructions 'No special instructions were received'
_oxdiff_exptl_absorpt_empirical_details
;
Empirical correction (ABSPACK) includes:
- Absorption correction using spherical harmonics
- Frame scaling
;

loop_
_space_group_symop_operation_xyz
'x, y, z'

loop_
_atom_site_label
_atom_site_type_symbol
_atom_site_fract_x
_atom_site_fract_y
_atom_site_fract_z
_atom_site_U_iso_or_equiv
_atom_site_adp_type
_atom_site_occupancy
_atom_site_site_symmetry_order
_atom_site_calc_flag
_atom_site_refinement_flags_posn
_atom_site_refinement_flags_adp
_atom_site_refinement_flags_occupancy
_atom_site_disorder_assembly
_atom_site_disorder_group
Cd1 Cd 0.70344(5) 0.12421(5) 0.24817(3) 0.04429(9) Uani 1 1 d . . . . .
Cd2 Cd 0.20831(5) 0.62047(5) 0.25108(3) 0.04418(9) Uani 1 1 d . . . . .
Cl4 Cl 0.4456(5) 0.3622(5) 0.2490(2) 0.0638(4) Uani 1 1 d . . . . .
Cl5 Cl 0.9657(2) 0.3944(2) 0.27929(12) 0.0628(4) Uani 1 1 d . . . . .
Cl3 Cl 0.7263(3) 0.1187(3) 0.38258(11) 0.0767(5) Uani 1 1 d . . . . .
Cl7 Cl 0.1368(3) 0.5797(3) 0.11652(12) 0.0790(5) Uani 1 1 d . . . . .
Cl8 Cl 0.3120(2) 0.7004(2) 0.38364(10) 0.0591(3) Uani 1 1 d . . . . .
Cl2 Cl 0.4625(2) -0.1315(3) 0.22010(12) 0.0653(4) Uani 1 1 d . . . . .
Cl6 Cl 0.7189(2) 0.1611(2) 0.11571(10) 0.0581(3) Uani 1 1 d . . . . .
Cl1 Cl 0.9616(5) -0.1223(5) 0.2500(2) 0.0594(4) Uani 1 1 d . . . . .
C35 C 0.5372(8) -0.3602(9) 0.0061(4) 0.0590(15) Uani 1 1 d . . . . .
H35 H 0.446241 -0.298643 0.028416 0.071 Uiso 1 1 calc R U . . .
C20 C 1.0743(7) 0.1653(7) -0.0769(3) 0.0541(12) Uani 1 1 d . . . . .
C28 C 1.1919(9) 0.1284(11) 0.0536(3) 0.0790(19) Uani 1 1 d . . . . .
H28A H 1.301787 0.077021 0.046876 0.095 Uiso 1 1 calc R U . . .
H28B H 1.206779 0.251905 0.053092 0.095 Uiso 1 1 calc R U . . .
C29 C 0.5664(6) -0.2724(7) -0.0629(3) 0.0517(11) Uani 1 1 d . . . . .
C25 C 1.0104(10) 0.3327(10) -0.0821(4) 0.088(2) Uani 1 1 d . . . . .
H25 H 0.951051 0.381747 -0.045295 0.105 Uiso 1 1 calc R U . . .
C36 C 0.4786(11) -0.5462(10) -0.0089(4) 0.111(3) Uani 1 1 d . . . . .
H36A H 0.375712 -0.554958 -0.044773 0.167 Uiso 1 1 calc R U . . .
H36B H 0.454187 -0.590630 0.036346 0.167 Uiso 1 1 calc R U . . .
H36C H 0.568668 -0.611270 -0.027857 0.167 Uiso 1 1 calc R U . . .
C24 C 1.0364(12) 0.4247(9) -0.1427(5) 0.096(2) Uani 1 1 d . . . . .
H24 H 0.993784 0.535007 -0.145444 0.115 Uiso 1 1 calc R U . . .
C33 C 0.6065(10) -0.0126(9) -0.1233(4) 0.082(2) Uani 1 1 d . . . . .
H33 H 0.609200 0.106832 -0.121495 0.099 Uiso 1 1 calc R U . . .
C26 C 1.0535(7) 0.0630(9) -0.0119(3) 0.0648(15) Uani 1 1 d . . . . .
H26 H 0.939568 0.088415 0.002706 0.078 Uiso 1 1 calc R U . . .
C34 C 0.5747(8) -0.0947(8) -0.0622(4) 0.0680(15) Uani 1 1 d . . . . .
H34 H 0.558224 -0.029142 -0.019179 0.082 Uiso 1 1 calc R U . . .
C30 C 0.5982(10) -0.3623(9) -0.1284(4) 0.0767(19) Uani 1 1 d . . . . .
H30 H 0.597326 -0.481728 -0.131294 0.092 Uiso 1 1 calc R U . . .
C32 C 0.6343(10) -0.1058(11) -0.1866(4) 0.084(2) Uani 1 1 d . . . . .
H32 H 0.655370 -0.050240 -0.228028 0.100 Uiso 1 1 calc R U . . .
C31 C 0.6309(12) -0.2773(11) -0.1888(4) 0.092(2) Uani 1 1 d . . . . .
H31 H 0.651026 -0.340437 -0.231885 0.111 Uiso 1 1 calc R U . . .
C23 C 1.1218(12) 0.3582(11) -0.1977(4) 0.092(2) Uani 1 1 d . . . . .
H23 H 1.139513 0.421375 -0.237370 0.111 Uiso 1 1 calc R U . . .
C22 C 1.1783(13) 0.2028(11) -0.1930(4) 0.101(3) Uani 1 1 d . . . . .
H22 H 1.234079 0.154293 -0.231060 0.121 Uiso 1 1 calc R U . . .
C21 C 1.1592(9) 0.1071(9) -0.1341(4) 0.0749(17) Uani 1 1 d . . . . .
H21 H 1.205968 -0.001780 -0.133181 0.090 Uiso 1 1 calc R U . . .
C37 C 0.7006(7) -0.3412(7) 0.0607(3) 0.0522(11) Uani 1 1 d . . . . .
H37A H 0.792828 -0.399295 0.038976 0.063 Uiso 1 1 calc R U . . .
H37B H 0.733358 -0.220242 0.069219 0.063 Uiso 1 1 calc R U . . .
N2 N 0.6869(9) -0.4105(9) 0.1330(4) 0.0638(18) Uani 1 1 d . . . . .
H2A H 0.670408 -0.523953 0.126620 0.077 Uiso 1 1 calc R U . . .
H2B H 0.597781 -0.363548 0.152030 0.077 Uiso 1 1 calc R U . . .
H2C H 0.784352 -0.385535 0.163908 0.077 Uiso 1 1 calc R U . . .
N1 N 1.1478(10) 0.0895(14) 0.1242(5) 0.100(3) Uani 1 1 d . . . . .
H1A H 1.148209 -0.023735 0.127358 0.120 Uiso 1 1 calc R U . . .
H1B H 1.042679 0.128060 0.129014 0.120 Uiso 1 1 calc R U . . .
H1C H 1.225107 0.139954 0.160060 0.120 Uiso 1 1 calc R U . . .
C27 C 1.0574(10) -0.1276(10) -0.0302(5) 0.094(2) Uani 1 1 d . . . . .
H27A H 0.967445 -0.161090 -0.070433 0.141 Uiso 1 1 calc R U . . .
H27B H 1.039139 -0.186629 0.012537 0.141 Uiso 1 1 calc R U . . .
H27C H 1.168101 -0.156948 -0.044430 0.141 Uiso 1 1 calc R U . . .
C18 C 0.8368(7) -0.2876(7) 0.4400(3) 0.0529(12) Uani 1 1 d . . . . .
H18A H 0.787901 -0.186762 0.462699 0.064 Uiso 1 1 calc R U . . .
H18B H 0.953646 -0.256594 0.432113 0.064 Uiso 1 1 calc R U . . .
C9 C 0.2963(14) 0.2067(9) 0.4438(4) 0.099(2) Uani 1 1 d D U . . .
H9A H 0.232367 0.311729 0.448461 0.119 Uiso 1 1 calc R U . . .
H9B H 0.418294 0.239398 0.448377 0.119 Uiso 1 1 calc R U . . .
N4 N 0.2465(14) 0.1288(11) 0.3727(4) 0.108(3) Uani 1 1 d D U . . .
H4A H 0.282173 0.194058 0.339489 0.129 Uiso 1 1 calc R U . . .
H4B H 0.131427 0.116376 0.364248 0.129 Uiso 1 1 calc R U . . .
H4C H 0.293972 0.026086 0.369074 0.129 Uiso 1 1 calc R U . . .
C10 C 0.9657(7) -0.3615(6) 0.5639(3) 0.0550(12) Uani 1 1 d . . . . .
C11 C 1.1430(8) -0.3493(8) 0.5634(3) 0.0669(14) Uani 1 1 d . . . . .
H11 H 1.188666 -0.384788 0.520449 0.080 Uiso 1 1 calc R U . . .
C7 C 0.2703(11) 0.1007(8) 0.5095(3) 0.0753(14) Uani 1 1 d . U . . .
H7 H 0.284916 -0.020256 0.493669 0.090 Uiso 1 1 calc R U . . .
C2 C 0.7061(5) 0.1259(8) 0.6313(4) 0.127(3) Uani 1 1 d G U . . .
H2 H 0.814636 0.077320 0.632467 0.152 Uiso 1 1 calc R U . . .
C1 C 0.5747(7) 0.0774(6) 0.5735(3) 0.106(2) Uani 1 1 d G U . . .
H1 H 0.595406 -0.003689 0.536036 0.127 Uiso 1 1 calc R U . . .
C6 C 0.4125(5) 0.1500(5) 0.5718(2) 0.0591(11) Uani 1 1 d G U . . .
C5 C 0.3816(5) 0.2712(6) 0.6279(2) 0.0751(15) Uani 1 1 d G U . . .
H5 H 0.273029 0.319767 0.626711 0.090 Uiso 1 1 calc R U . . .
C4 C 0.5129(7) 0.3197(7) 0.6856(2) 0.109(2) Uani 1 1 d G U . . .
H4 H 0.492257 0.400778 0.723143 0.131 Uiso 1 1 calc R U . . .
C3 C 0.6752(6) 0.2471(8) 0.6874(3) 0.126(2) Uani 1 1 d G U . . .
H3 H 0.763060 0.279555 0.726023 0.151 Uiso 1 1 calc R U . . .
C12 C 1.2535(9) -0.2853(9) 0.6255(4) 0.0816(19) Uani 1 1 d . . . . .
H12 H 1.372094 -0.276013 0.623764 0.098 Uiso 1 1 calc R U . . .
C13 C 1.1895(9) -0.2358(9) 0.6895(4) 0.0776(18) Uani 1 1 d . . . . .
H13 H 1.264529 -0.197506 0.731850 0.093 Uiso 1 1 calc R U . . .
C16 C 0.9031(10) -0.3072(10) 0.6291(4) 0.083(2) Uani 1 1 d . . . . .
H16 H 0.784579 -0.314259 0.631220 0.099 Uiso 1 1 calc R U . . .
C14 C 1.0144(11) -0.2428(12) 0.6909(4) 0.098(2) Uani 1 1 d . . . . .
H14 H 0.969929 -0.204005 0.733715 0.118 Uiso 1 1 calc R U . . .
C17 C 0.8468(8) -0.4264(8) 0.4932(4) 0.0581(15) Uani 1 1 d . . . . .
H17 H 0.899897 -0.526448 0.470684 0.070 Uiso 1 1 calc R U . . .
N3 N 0.7309(9) -0.3354(9) 0.3662(4) 0.0593(16) Uani 1 1 d . . . . .
H3A H 0.726644 -0.245704 0.338630 0.071 Uiso 1 1 calc R U . . .
H3B H 0.623878 -0.366202 0.372794 0.071 Uiso 1 1 calc R U . . .
H3C H 0.779352 -0.422817 0.343279 0.071 Uiso 1 1 calc R U . . .
C19 C 0.6653(10) -0.4804(11) 0.5073(4) 0.108(3) Uani 1 1 d . . . . .
H19A H 0.609905 -0.383184 0.528218 0.162 Uiso 1 1 calc R U . . .
H19B H 0.674138 -0.569338 0.541149 0.162 Uiso 1 1 calc R U . . .
H19C H 0.597928 -0.522583 0.461228 0.162 Uiso 1 1 calc R U . . .
C8 C 0.0880(10) 0.1161(11) 0.5327(5) 0.108(2) Uani 1 1 d . U . . .
H8A H 0.064328 0.235015 0.543139 0.162 Uiso 1 1 calc R U . . .
H8B H 0.082841 0.055456 0.576310 0.162 Uiso 1 1 calc R U . . .
H8C H 0.003276 0.067295 0.493148 0.162 Uiso 1 1 calc R U . . .

loop_
_atom_site_aniso_label
_atom_site_aniso_U_11
_atom_site_aniso_U_22
_atom_site_aniso_U_33
_atom_site_aniso_U_23
_atom_site_aniso_U_13
_atom_site_aniso_U_12
Cd1 0.05010(17) 0.04432(16) 0.04033(16) 0.00657(12) 0.01089(13) 0.00460(12)
Cd2 0.04325(16) 0.04772(16) 0.04057(16) 0.00036(12) 0.00363(12) 0.00320(12)
Cl4 0.0598(10) 0.0584(10) 0.0755(8) 0.0082(7) 0.0131(7) 0.0266(7)
Cl5 0.0539(8) 0.0534(8) 0.0814(11) 0.0065(8) 0.0107(8) -0.0089(6)
Cl3 0.1009(13) 0.0884(12) 0.0415(8) 0.0111(8) 0.0071(8) 0.0174(10)
Cl7 0.0865(12) 0.1071(14) 0.0405(8) 0.0026(8) -0.0017(8) 0.0177(10)
Cl8 0.0633(8) 0.0700(8) 0.0424(7) -0.0051(6) 0.0059(6) 0.0054(7)
Cl2 0.0565(8) 0.0558(8) 0.0844(11) 0.0084(8) 0.0127(8) -0.0096(6)
Cl6 0.0723(9) 0.0628(8) 0.0409(7) 0.0044(6) 0.0137(6) 0.0073(7)
Cl1 0.0515(8) 0.0514(8) 0.0778(8) 0.0079(7) 0.0145(7) 0.0165(6)
C35 0.043(3) 0.081(4) 0.055(3) 0.016(3) 0.009(2) 0.005(3)
C20 0.044(3) 0.061(3) 0.055(3) -0.001(2) 0.001(2) 0.005(2)
C28 0.064(4) 0.121(6) 0.052(3) 0.010(3) 0.012(3) -0.018(4)
C29 0.040(2) 0.062(3) 0.052(3) 0.009(2) 0.001(2) 0.002(2)
C25 0.095(5) 0.089(5) 0.076(4) -0.010(4) 0.003(4) 0.032(4)
C36 0.121(6) 0.117(6) 0.087(5) 0.048(5) -0.030(5) -0.069(5)
C24 0.117(6) 0.065(4) 0.102(6) 0.025(4) -0.010(5) 0.027(4)
C33 0.085(5) 0.067(4) 0.098(5) 0.030(4) 0.009(4) 0.011(3)
C26 0.046(3) 0.092(5) 0.058(3) 0.010(3) 0.012(2) -0.005(3)
C34 0.068(4) 0.067(4) 0.068(4) 0.004(3) 0.007(3) 0.011(3)
C30 0.115(6) 0.058(4) 0.057(4) 0.001(3) 0.015(4) -0.006(3)
C32 0.093(5) 0.092(5) 0.070(4) 0.034(4) 0.009(4) -0.003(4)
C31 0.129(7) 0.097(6) 0.051(3) 0.003(3) 0.018(4) -0.009(5)
C23 0.114(6) 0.088(5) 0.076(5) 0.028(4) 0.007(4) 0.003(5)
C22 0.144(8) 0.095(6) 0.071(4) 0.023(4) 0.032(5) 0.014(5)
C21 0.093(5) 0.070(4) 0.067(4) 0.017(3) 0.024(3) 0.012(3)
C37 0.051(3) 0.061(3) 0.043(2) 0.002(2) 0.003(2) -0.007(2)
N2 0.079(4) 0.062(4) 0.047(3) 0.002(3) -0.001(3) 0.006(3)
N1 0.060(4) 0.180(9) 0.066(4) 0.036(5) 0.010(3) 0.011(4)
C27 0.088(5) 0.094(5) 0.100(5) 0.041(4) 0.001(4) -0.020(4)
C18 0.062(3) 0.053(3) 0.044(2) 0.005(2) 0.008(2) -0.007(2)
C9 0.183(7) 0.059(4) 0.050(3) 0.005(2) 0.003(3) -0.017(4)
N4 0.200(9) 0.065(4) 0.054(3) 0.001(3) 0.003(4) -0.001(5)
C10 0.066(3) 0.045(3) 0.055(3) 0.017(2) 0.004(2) 0.003(2)
C11 0.070(4) 0.068(3) 0.064(3) 0.008(3) 0.012(3) 0.013(3)
C7 0.122(3) 0.043(3) 0.058(3) 0.005(2) 0.000(2) -0.008(3)
C2 0.078(4) 0.164(6) 0.150(5) 0.095(4) 0.013(3) 0.027(4)
C1 0.090(3) 0.126(5) 0.116(5) 0.054(4) 0.040(3) 0.039(3)
C6 0.072(2) 0.052(3) 0.058(2) 0.0193(18) 0.018(2) 0.003(2)
C5 0.084(3) 0.074(3) 0.063(3) -0.004(2) 0.001(2) -0.005(3)
C4 0.114(4) 0.115(5) 0.087(4) 0.007(4) -0.025(3) -0.024(4)
C3 0.093(4) 0.151(6) 0.132(5) 0.074(4) -0.017(4) -0.032(4)
C12 0.065(4) 0.095(5) 0.081(5) 0.013(4) -0.004(3) -0.001(3)
C13 0.080(4) 0.080(4) 0.065(4) 0.001(3) -0.013(3) 0.008(3)
C16 0.073(4) 0.122(6) 0.055(4) 0.014(4) 0.014(3) 0.006(4)
C14 0.103(6) 0.140(7) 0.051(4) -0.004(4) 0.011(4) 0.009(5)
C17 0.072(4) 0.041(3) 0.059(3) 0.007(2) 0.001(3) 0.008(2)
N3 0.061(4) 0.079(4) 0.040(3) 0.009(3) 0.009(3) 0.005(3)
C19 0.108(6) 0.123(6) 0.091(5) 0.058(5) -0.013(4) -0.055(5)
C8 0.084(3) 0.112(6) 0.120(6) 0.047(5) -0.031(3) -0.032(4)

loop_
_atom_type_symbol
_atom_type_description
_atom_type_scat_dispersion_real
_atom_type_scat_dispersion_imag
_atom_type_scat_source
C C 0.0033 0.0016 'International Tables Vol C Tables 4.2.6.8 and 6.1.1.4'
H H 0.0000 0.0000 'International Tables Vol C Tables 4.2.6.8 and 6.1.1.4'
Cd Cd -0.8075 1.2024 'International Tables Vol C Tables 4.2.6.8 and 6.1.1.4'
Cl Cl 0.1484 0.1585 'International Tables Vol C Tables 4.2.6.8 and 6.1.1.4'
N N 0.0061 0.0033 'International Tables Vol C Tables 4.2.6.8 and 6.1.1.4'

loop_
_geom_angle_atom_site_label_1
_geom_angle_atom_site_label_2
_geom_angle_atom_site_label_3
_geom_angle
_geom_angle_site_symmetry_1
_geom_angle_site_symmetry_3
_geom_angle_publ_flag
Cl4 Cd1 Cl5 90.66(9) . . ?
Cl4 Cd1 Cl1 178.53(16) . . ?
Cl3 Cd1 Cl4 90.52(11) . . ?
Cl3 Cd1 Cl5 85.27(8) . . ?
Cl3 Cd1 Cl2 94.34(8) . . ?
Cl3 Cd1 Cl6 171.19(9) . . ?
Cl3 Cd1 Cl1 88.39(11) . . ?
Cl2 Cd1 Cl4 90.20(9) . . ?
Cl2 Cd1 Cl5 179.05(9) . . ?
Cl2 Cd1 Cl1 88.90(9) . . ?
Cl6 Cd1 Cl4 90.66(10) . . ?
Cl6 Cd1 Cl5 85.99(6) . . ?
Cl6 Cd1 Cl2 94.39(7) . . ?
Cl6 Cd1 Cl1 90.57(10) . . ?
Cl1 Cd1 Cl5 90.22(9) . . ?
Cl4 Cd2 Cl2 91.02(9) . 1_565 ?
Cl4 Cd2 Cl1 178.44(17) . 1_465 ?
Cl5 Cd2 Cl4 90.22(9) 1_455 . ?
Cl5 Cd2 Cl2 178.72(9) 1_455 1_565 ?
Cl5 Cd2 Cl1 89.00(9) 1_455 1_465 ?
Cl7 Cd2 Cl4 90.37(11) . . ?
Cl7 Cd2 Cl5 95.08(8) . 1_455 ?
Cl7 Cd2 Cl8 170.71(9) . . ?
Cl7 Cd2 Cl2 84.63(8) . 1_565 ?
Cl7 Cd2 Cl1 88.35(11) . 1_465 ?
Cl8 Cd2 Cl4 90.89(11) . . ?
Cl8 Cd2 Cl5 94.12(7) . 1_455 ?
Cl8 Cd2 Cl2 86.14(6) . 1_565 ?
Cl8 Cd2 Cl1 90.52(10) . 1_465 ?
Cl1 Cd2 Cl2 89.75(9) 1_465 1_565 ?
Cd1 Cl4 Cd2 175.41(15) . . ?
Cd2 Cl5 Cd1 157.55(9) 1_655 . ?
Cd1 Cl2 Cd2 157.73(9) . 1_545 ?
Cd2 Cl1 Cd1 177.54(14) 1_645 . ?
C29 C35 H35 107.6 . . ?
C36 C35 H35 107.6 . . ?
C36 C35 C29 114.1(6) . . ?
C37 C35 H35 107.6 . . ?
C37 C35 C29 108.6(5) . . ?
C37 C35 C36 111.2(5) . . ?
C25 C20 C26 121.8(6) . . ?
C21 C20 C25 114.8(6) . . ?
C21 C20 C26 123.4(5) . . ?
H28A C28 H28B 107.8 . . ?
C26 C28 H28A 109.0 . . ?
C26 C28 H28B 109.0 . . ?
N1 C28 H28A 109.0 . . ?
N1 C28 H28B 109.0 . . ?
N1 C28 C26 113.1(6) . . ?
C34 C29 C35 120.9(5) . . ?
C34 C29 C30 115.9(5) . . ?
C30 C29 C35 123.0(5) . . ?
C20 C25 H25 120.1 . . ?
C24 C25 C20 119.8(7) . . ?
C24 C25 H25 120.1 . . ?
C35 C36 H36A 109.5 . . ?
C35 C36 H36B 109.5 . . ?
C35 C36 H36C 109.5 . . ?
H36A C36 H36B 109.5 . . ?
H36A C36 H36C 109.5 . . ?
H36B C36 H36C 109.5 . . ?
C25 C24 H24 119.0 . . ?
C23 C24 C25 122.1(7) . . ?
C23 C24 H24 119.0 . . ?
C34 C33 H33 119.9 . . ?
C32 C33 H33 119.9 . . ?
C32 C33 C34 120.2(7) . . ?
C20 C26 C28 108.3(5) . . ?
C20 C26 H26 107.4 . . ?
C20 C26 C27 112.9(5) . . ?
C28 C26 H26 107.4 . . ?
C27 C26 C28 113.2(6) . . ?
C27 C26 H26 107.4 . . ?
C29 C34 H34 119.1 . . ?
C33 C34 C29 121.9(6) . . ?
C33 C34 H34 119.1 . . ?
C29 C30 H30 119.4 . . ?
C31 C30 C29 121.2(6) . . ?
C31 C30 H30 119.4 . . ?
C33 C32 H32 120.2 . . ?
C31 C32 C33 119.6(6) . . ?
C31 C32 H32 120.2 . . ?
C30 C31 H31 119.4 . . ?
C32 C31 C30 121.2(7) . . ?
C32 C31 H31 119.4 . . ?
C24 C23 H23 121.1 . . ?
C22 C23 C24 117.7(7) . . ?
C22 C23 H23 121.1 . . ?
C23 C22 H22 118.6 . . ?
C23 C22 C21 122.9(8) . . ?
C21 C22 H22 118.6 . . ?
C20 C21 C22 122.7(7) . . ?
C20 C21 H21 118.7 . . ?
C22 C21 H21 118.7 . . ?
C35 C37 H37A 108.6 . . ?
C35 C37 H37B 108.6 . . ?
H37A C37 H37B 107.6 . . ?
N2 C37 C35 114.5(5) . . ?
N2 C37 H37A 108.6 . . ?
N2 C37 H37B 108.6 . . ?
C37 N2 H2A 109.5 . . ?
C37 N2 H2B 109.5 . . ?
C37 N2 H2C 109.5 . . ?
H2A N2 H2B 109.5 . . ?
H2A N2 H2C 109.5 . . ?
H2B N2 H2C 109.5 . . ?
C28 N1 H1A 109.5 . . ?
C28 N1 H1B 109.5 . . ?
C28 N1 H1C 109.5 . . ?
H1A N1 H1B 109.5 . . ?
H1A N1 H1C 109.5 . . ?
H1B N1 H1C 109.5 . . ?
C26 C27 H27A 109.5 . . ?
C26 C27 H27B 109.5 . . ?
C26 C27 H27C 109.5 . . ?
H27A C27 H27B 109.5 . . ?
H27A C27 H27C 109.5 . . ?
H27B C27 H27C 109.5 . . ?
H18A C18 H18B 107.6 . . ?
C17 C18 H18A 108.6 . . ?
C17 C18 H18B 108.6 . . ?
N3 C18 H18A 108.6 . . ?
N3 C18 H18B 108.6 . . ?
N3 C18 C17 114.6(5) . . ?
H9A C9 H9B 107.3 . . ?
N4 C9 H9A 108.0 . . ?
N4 C9 H9B 108.0 . . ?
N4 C9 C7 117.1(7) . . ?
C7 C9 H9A 108.0 . . ?
C7 C9 H9B 108.0 . . ?
C9 N4 H4A 109.5 . . ?
C9 N4 H4B 109.5 . . ?
C9 N4 H4C 109.5 . . ?
H4A N4 H4B 109.5 . . ?
H4A N4 H4C 109.5 . . ?
H4B N4 H4C 109.5 . . ?
C11 C10 C16 117.5(6) . . ?
C11 C10 C17 119.7(5) . . ?
C16 C10 C17 122.7(6) . . ?
C10 C11 H11 119.4 . . ?
C12 C11 C10 121.2(6) . . ?
C12 C11 H11 119.4 . . ?
C9 C7 H7 107.3 . . ?
C9 C7 C8 113.3(7) . . ?
C6 C7 C9 108.2(6) . . ?
C6 C7 H7 107.3 . . ?
C6 C7 C8 113.0(6) . . ?
C8 C7 H7 107.3 . . ?
C1 C2 H2 120.0 . . ?
C1 C2 C3 120.0 . . ?
C3 C2 H2 120.0 . . ?
C2 C1 H1 120.0 . . ?
C6 C1 C2 120.0 . . ?
C6 C1 H1 120.0 . . ?
C1 C6 C7 120.7(4) . . ?
C5 C6 C7 119.3(4) . . ?
C5 C6 C1 120.0 . . ?
C6 C5 H5 120.0 . . ?
C4 C5 C6 120.0 . . ?
C4 C5 H5 120.0 . . ?
C5 C4 H4 120.0 . . ?
C5 C4 C3 120.0 . . ?
C3 C4 H4 120.0 . . ?
C2 C3 H3 120.0 . . ?
C4 C3 C2 120.0 . . ?
C4 C3 H3 120.0 . . ?
C11 C12 H12 119.8 . . ?
C13 C12 C11 120.3(6) . . ?
C13 C12 H12 119.8 . . ?
C12 C13 H13 120.2 . . ?
C12 C13 C14 119.7(6) . . ?
C14 C13 H13 120.2 . . ?
C10 C16 H16 119.5 . . ?
C14 C16 C10 121.0(7) . . ?
C14 C16 H16 119.5 . . ?
C13 C14 C16 120.3(7) . . ?
C13 C14 H14 119.8 . . ?
C16 C14 H14 119.8 . . ?
C18 C17 C10 108.3(5) . . ?
C18 C17 H17 108.2 . . ?
C18 C17 C19 110.6(5) . . ?
C10 C17 H17 108.2 . . ?
C10 C17 C19 113.3(6) . . ?
C19 C17 H17 108.2 . . ?
C18 N3 H3A 109.5 . . ?
C18 N3 H3B 109.5 . . ?
C18 N3 H3C 109.5 . . ?
H3A N3 H3B 109.5 . . ?
H3A N3 H3C 109.5 . . ?
H3B N3 H3C 109.5 . . ?
C17 C19 H19A 109.5 . . ?
C17 C19 H19B 109.5 . . ?
C17 C19 H19C 109.5 . . ?
H19A C19 H19B 109.5 . . ?
H19A C19 H19C 109.5 . . ?
H19B C19 H19C 109.5 . . ?
C7 C8 H8A 109.5 . . ?
C7 C8 H8B 109.5 . . ?
C7 C8 H8C 109.5 . . ?
H8A C8 H8B 109.5 . . ?
H8A C8 H8C 109.5 . . ?
H8B C8 H8C 109.5 . . ?

loop_
_geom_bond_atom_site_label_1
_geom_bond_atom_site_label_2
_geom_bond_distance
_geom_bond_site_symmetry_2
_geom_bond_publ_flag
Cd1 Cl4 2.757(4) . ?
Cd1 Cl5 2.8818(17) . ?
Cd1 Cl3 2.438(2) . ?
Cd1 Cl2 2.6890(18) . ?
Cd1 Cl6 2.4739(19) . ?
Cd1 Cl1 2.803(4) . ?
Cd2 Cl4 2.757(4) . ?
Cd2 Cl5 2.6906(18) 1_455 ?
Cd2 Cl7 2.438(2) . ?
Cd2 Cl8 2.4730(19) . ?
Cd2 Cl2 2.8857(18) 1_565 ?
Cd2 Cl1 2.799(4) 1_465 ?
C35 H35 0.9800 . ?
C35 C29 1.518(8) . ?
C35 C36 1.509(10) . ?
C35 C37 1.502(7) . ?
C20 C25 1.411(9) . ?
C20 C26 1.503(8) . ?
C20 C21 1.364(8) . ?
C28 H28A 0.9700 . ?
C28 H28B 0.9700 . ?
C28 C26 1.545(9) . ?
C28 N1 1.429(10) . ?
C29 C34 1.387(8) . ?
C29 C30 1.395(8) . ?
C25 H25 0.9300 . ?
C25 C24 1.397(11) . ?
C36 H36A 0.9600 . ?
C36 H36B 0.9600 . ?
C36 H36C 0.9600 . ?
C24 H24 0.9300 . ?
C24 C23 1.355(12) . ?
C33 H33 0.9300 . ?
C33 C34 1.376(9) . ?
C33 C32 1.364(11) . ?
C26 H26 0.9800 . ?
C26 C27 1.503(10) . ?
C34 H34 0.9300 . ?
C30 H30 0.9300 . ?
C30 C31 1.379(10) . ?
C32 H32 0.9300 . ?
C32 C31 1.336(11) . ?
C31 H31 0.9300 . ?
C23 H23 0.9300 . ?
C23 C22 1.302(11) . ?
C22 H22 0.9300 . ?
C22 C21 1.376(10) . ?
C21 H21 0.9300 . ?
C37 H37A 0.9700 . ?
C37 H37B 0.9700 . ?
C37 N2 1.478(8) . ?
N2 H2A 0.8900 . ?
N2 H2B 0.8900 . ?
N2 H2C 0.8900 . ?
N1 H1A 0.8900 . ?
N1 H1B 0.8900 . ?
N1 H1C 0.8900 . ?
C27 H27A 0.9600 . ?
C27 H27B 0.9600 . ?
C27 H27C 0.9600 . ?
C18 H18A 0.9700 . ?
C18 H18B 0.9700 . ?
C18 C17 1.502(7) . ?
C18 N3 1.498(8) . ?
C9 H9A 0.9700 . ?
C9 H9B 0.9700 . ?
C9 N4 1.393(10) . ?
C9 C7 1.539(9) . ?
N4 H4A 0.8900 . ?
N4 H4B 0.8900 . ?
N4 H4C 0.8900 . ?
C10 C11 1.384(8) . ?
C10 C16 1.387(8) . ?
C10 C17 1.528(8) . ?
C11 H11 0.9300 . ?
C11 C12 1.382(9) . ?
C7 H7 0.9800 . ?
C7 C6 1.497(7) . ?
C7 C8 1.540(11) . ?
C2 H2 0.9300 . ?
C2 C1 1.3900 . ?
C2 C3 1.3900 . ?
C1 H1 0.9300 . ?
C1 C6 1.3900 . ?
C6 C5 1.3900 . ?
C5 H5 0.9300 . ?
C5 C4 1.3900 . ?
C4 H4 0.9300 . ?
C4 C3 1.3900 . ?
C3 H3 0.9300 . ?
C12 H12 0.9300 . ?
C12 C13 1.363(10) . ?
C13 H13 0.9300 . ?
C13 C14 1.367(10) . ?
C16 H16 0.9300 . ?
C16 C14 1.381(10) . ?
C14 H14 0.9300 . ?
C17 H17 0.9800 . ?
C17 C19 1.528(9) . ?
N3 H3A 0.8900 . ?
N3 H3B 0.8900 . ?
N3 H3C 0.8900 . ?
C19 H19A 0.9600 . ?
C19 H19B 0.9600 . ?
C19 H19C 0.9600 . ?
C8 H8A 0.9600 . ?
C8 H8B 0.9600 . ?
C8 H8C 0.9600 . ?

loop_
_geom_torsion_atom_site_label_1
_geom_torsion_atom_site_label_2
_geom_torsion_atom_site_label_3
_geom_torsion_atom_site_label_4
_geom_torsion
_geom_torsion_site_symmetry_1
_geom_torsion_site_symmetry_2
_geom_torsion_site_symmetry_3
_geom_torsion_site_symmetry_4
_geom_torsion_publ_flag
C35 C29 C34 C33 177.9(6) . . . . ?
C35 C29 C30 C31 -177.4(7) . . . . ?
C20 C25 C24 C23 0.1(13) . . . . ?
C29 C35 C37 N2 175.9(5) . . . . ?
C29 C30 C31 C32 0.4(13) . . . . ?
C25 C20 C26 C28 -78.7(7) . . . . ?
C25 C20 C26 C27 155.2(6) . . . . ?
C25 C20 C21 C22 -1.1(11) . . . . ?
C25 C24 C23 C22 0.8(14) . . . . ?
C36 C35 C29 C34 162.6(6) . . . . ?
C36 C35 C29 C30 -21.9(8) . . . . ?
C36 C35 C37 N2 -57.9(8) . . . . ?
C24 C23 C22 C21 -1.9(15) . . . . ?
C33 C32 C31 C30 0.6(13) . . . . ?
C26 C20 C25 C24 178.4(6) . . . . ?
C26 C20 C21 C22 -179.5(7) . . . . ?
C34 C29 C30 C31 -1.7(10) . . . . ?
C34 C33 C32 C31 -0.2(12) . . . . ?
C30 C29 C34 C33 2.1(9) . . . . ?
C32 C33 C34 C29 -1.2(10) . . . . ?
C23 C22 C21 C20 2.2(14) . . . . ?
C21 C20 C25 C24 0.1(10) . . . . ?
C21 C20 C26 C28 99.5(7) . . . . ?
C21 C20 C26 C27 -26.6(8) . . . . ?
C37 C35 C29 C34 -72.8(7) . . . . ?
C37 C35 C29 C30 102.6(7) . . . . ?
N1 C28 C26 C20 158.2(7) . . . . ?
N1 C28 C26 C27 -75.8(9) . . . . ?
C9 C7 C6 C1 -82.4(6) . . . . ?
C9 C7 C6 C5 96.8(6) . . . . ?
N4 C9 C7 C6 147.2(8) . . . . ?
N4 C9 C7 C8 -86.7(10) . . . . ?
C10 C11 C12 C13 1.3(10) . . . . ?
C10 C16 C14 C13 -1.8(13) . . . . ?
C11 C10 C16 C14 0.2(10) . . . . ?
C11 C10 C17 C18 -73.2(7) . . . . ?
C11 C10 C17 C19 163.8(6) . . . . ?
C11 C12 C13 C14 -2.8(11) . . . . ?
C7 C6 C5 C4 -179.3(4) . . . . ?
C2 C1 C6 C7 179.2(4) . . . . ?
C2 C1 C6 C5 0.0 . . . . ?
C1 C2 C3 C4 0.0 . . . . ?
C1 C6 C5 C4 0.0 . . . . ?
C6 C5 C4 C3 0.0 . . . . ?
C5 C4 C3 C2 0.0 . . . . ?
C3 C2 C1 C6 0.0 . . . . ?
C12 C13 C14 C16 3.0(12) . . . . ?
C16 C10 C11 C12 0.0(9) . . . . ?
C16 C10 C17 C18 104.3(7) . . . . ?
C16 C10 C17 C19 -18.8(8) . . . . ?
C17 C10 C11 C12 177.6(5) . . . . ?
C17 C10 C16 C14 -177.3(7) . . . . ?
N3 C18 C17 C10 177.2(5) . . . . ?
N3 C18 C17 C19 -58.1(8) . . . . ?
C8 C7 C6 C1 151.3(5) . . . . ?
C8 C7 C6 C5 -29.5(6) . . . . ?
